data_1543726
loop_
_publ_author_name
'Yassine, Hasna'
'Hafid, Abderrafia'
'Khouili, Mostafa'
'Mentre, Olivier'
'Ketatni, El Mostafa'

_publ_section_title
;
 Ethyl 2-[(azidocarbonyl)amino]benzoate
;
_journal_coeditor_code HB4066
_journal_issue 7
_journal_name_full IUCrData
_journal_page_first x161155
_journal_paper_doi 10.1107/S241431461601155X
_journal_volume 1
_journal_year 2016
_chemical_formula_iupac 'C10 H10 N4 O3'
_chemical_formula_moiety 'C10 H10 N4 O3'
_chemical_formula_sum 'C10 H10 N4 O3'
_chemical_formula_weight 234.22
_chemical_name_systematic
;
Ethyl 2-[(azidocarbonyl)amino]benzoate
;
_space_group_crystal_system monoclinic
_space_group_IT_number 15
_space_group_name_Hall '-C 2yc'
_space_group_name_H-M_alt 'C 1 2/c 1'
_symmetry_space_group_name_Hall '-C 2yc'
_symmetry_space_group_name_H-M 'C 1 2/c 1'
_atom_sites_solution_hydrogens geom
_audit_creation_method SHELXL-2014/7
_cell_angle_alpha 90
_cell_angle_beta 102.898(8)
_cell_angle_gamma 90
_cell_formula_units_Z 8
_cell_length_a 9.330(6)
_cell_length_b 18.724(4)
_cell_length_c 13.484(3)
_cell_measurement_reflns_used 2352
_cell_measurement_temperature 300(2)
_cell_measurement_theta_max 26.37
_cell_measurement_theta_min 2.18
_cell_volume 2296.2(16)
_computing_cell_refinement
;
SAINT (Bruker, 2009)
;
_computing_data_collection
;
APEX2 (Bruker, 2009)
;
_computing_data_reduction
;
SAINT (Bruker, 2009)
;
_computing_molecular_graphics
;
ORTEP-3 for Windows (Farrugia, 2012)
;
_computing_publication_material
;
publCIF (Westrip, 2010)
;
_computing_structure_refinement
;
SHELXL2014 (Sheldrick, 2015)
;
_computing_structure_solution
;
SHELXS2014 (Sheldrick, 2008)
;
_diffrn_ambient_temperature 300(2)
_diffrn_measured_fraction_theta_full 1.000
_diffrn_measured_fraction_theta_max 1.000
_diffrn_measurement_device_type 'Bruker DUO APEXII CCD'
_diffrn_measurement_method '\f and \w scans'
_diffrn_radiation_type MoK\a
_diffrn_radiation_wavelength 0.71073
_diffrn_reflns_av_R_equivalents 0.0376
_diffrn_reflns_limit_h_max 11
_diffrn_reflns_limit_h_min -11
_diffrn_reflns_limit_k_max 23
_diffrn_reflns_limit_k_min -22
_diffrn_reflns_limit_l_max 16
_diffrn_reflns_limit_l_min -16
_diffrn_reflns_number 16533
_diffrn_reflns_theta_full 25.242
_diffrn_reflns_theta_max 26.366
_diffrn_reflns_theta_min 2.175
_exptl_absorpt_coefficient_mu 0.104
_exptl_absorpt_correction_T_max 0.7457
_exptl_absorpt_correction_T_min 0.6945
_exptl_absorpt_correction_type multi-scan
_exptl_absorpt_process_details
;
(SADABS; Bruker, 2009)
;
_exptl_crystal_colour purple
_exptl_crystal_density_diffrn 1.355
_exptl_crystal_density_method 'not measured'
_exptl_crystal_description parallelepiped
_exptl_crystal_F_000 976
_exptl_crystal_size_max 0.32
_exptl_crystal_size_mid 0.24
_exptl_crystal_size_min 0.17
_refine_diff_density_max 0.137
_refine_diff_density_min -0.149
_refine_ls_extinction_method none
_refine_ls_goodness_of_fit_ref 1.610
_refine_ls_hydrogen_treatment constr
_refine_ls_matrix_type full
_refine_ls_number_parameters 154
_refine_ls_number_reflns 2352
_refine_ls_number_restraints 0
_refine_ls_restrained_S_all 1.610
_refine_ls_R_factor_all 0.0975
_refine_ls_R_factor_gt 0.0425
_refine_ls_shift/su_max 0.000
_refine_ls_shift/su_mean 0.000
_refine_ls_structure_factor_coef Fsqd
_refine_ls_weighting_details 'w=1/[\s^2^(Fo^2^)+(0.0220P)^2^] where P=(Fo^2^+2Fc^2^)/3'
_refine_ls_weighting_scheme calc
_refine_ls_wR_factor_gt 0.0873
_refine_ls_wR_factor_ref 0.0963
_reflns_number_gt 1302
_reflns_number_total 2352
_reflns_threshold_expression 'I > 2\s(I)'
_cod_data_source_file hb4066sup1.cif
_cod_data_source_block I
_cod_original_cell_volume 2296.3(17)
_cod_database_code 1543726
_shelx_space_group_comment
;
The symmetry employed for this shelxl refinement is uniquely defined
by the following loop, which should always be used as a source of
symmetry information in preference to the above space-group names.
They are only intended as comments.
;

loop_
_space_group_symop_operation_xyz
'x, y, z'
'-x, y, -z+1/2'
'x+1/2, y+1/2, z'
'-x+1/2, y+1/2, -z+1/2'
'-x, -y, -z'
'x, -y, z-1/2'
'-x+1/2, -y+1/2, -z'
'x+1/2, -y+1/2, z-1/2'

loop_
_atom_site_type_symbol
_atom_site_label
_atom_site_fract_x
_atom_site_fract_y
_atom_site_fract_z
_atom_site_U_iso_or_equiv
_atom_site_adp_type
_atom_site_calc_flag
_atom_site_occupancy
O O1 1.03497(14) 0.23713(7) -0.00286(9) 0.0749(4) Uani d 1
O O2 1.00146(14) 0.35584(6) -0.00214(9) 0.0742(4) Uani d 1
O O3 0.80897(14) 0.07009(6) 0.20144(9) 0.0828(4) Uani d 1
N N1 0.89748(15) 0.15816(8) 0.11107(10) 0.0644(4) Uani d 1
H H1N 0.9479 0.1624 0.0652 0.077 Uiso calc 1
N N2 0.94011(18) 0.04318(9) 0.07886(11) 0.0757(5) Uani d 1
N N3 0.92839(18) -0.02151(11) 0.10254(11) 0.0760(5) Uani d 1
N N4 0.9226(2) -0.08071(11) 0.11767(14) 0.1044(7) Uani d 1
C C1 0.87368(19) 0.09018(11) 0.13835(12) 0.0608(5) Uani d 1
C C2 0.85122(18) 0.22285(9) 0.14731(12) 0.0570(5) Uani d 1
C C3 0.7684(2) 0.22489(10) 0.22159(13) 0.0672(5) Uani d 1
H H3 0.7418 0.1825 0.2487 0.081 Uiso calc 1
C C4 0.7258(2) 0.28947(11) 0.25512(14) 0.0763(6) Uani d 1
H H4 0.6706 0.2900 0.3047 0.092 Uiso calc 1
C C5 0.7638(2) 0.35352(11) 0.21619(14) 0.0787(6) Uani d 1
H H5 0.7347 0.3968 0.2394 0.094 Uiso calc 1
C C6 0.8451(2) 0.35222(10) 0.14275(13) 0.0708(5) Uani d 1
H H6 0.8705 0.3951 0.1165 0.085 Uiso calc 1
C C7 0.89052(19) 0.28814(9) 0.10673(11) 0.0581(5) Uani d 1
C C8 0.9820(2) 0.28912(10) 0.02929(12) 0.0604(5) Uani d 1
C C9 1.0927(2) 0.36288(10) -0.07630(14) 0.0796(6) Uani d 1
H H9A 1.0502 0.3363 -0.1376 0.096 Uiso calc 1
H H9B 1.1907 0.3446 -0.0485 0.096 Uiso calc 1
C C10 1.0989(2) 0.44148(11) -0.09986(16) 0.0963(7) Uani d 1
H H10A 1.1583 0.4485 -0.1487 0.144 Uiso calc 1
H H10B 1.0013 0.4588 -0.1272 0.144 Uiso calc 1
H H10C 1.1411 0.4671 -0.0386 0.144 Uiso calc 1

loop_
_atom_site_aniso_label
_atom_site_aniso_U_11
_atom_site_aniso_U_22
_atom_site_aniso_U_33
_atom_site_aniso_U_12
_atom_site_aniso_U_13
_atom_site_aniso_U_23
O1 0.0898(10) 0.0688(9) 0.0801(9) 0.0021(7) 0.0486(8) -0.0069(7)
O2 0.0891(10) 0.0708(9) 0.0754(8) 0.0005(7) 0.0455(7) -0.0005(7)
O3 0.0948(10) 0.0884(10) 0.0811(9) -0.0028(8) 0.0532(8) 0.0071(7)
N1 0.0729(11) 0.0685(11) 0.0612(9) -0.0005(9) 0.0347(8) -0.0029(8)
N2 0.1067(14) 0.0605(11) 0.0740(10) -0.0056(10) 0.0501(10) -0.0004(8)
N3 0.0918(13) 0.0790(13) 0.0691(10) 0.0015(11) 0.0436(9) 0.0044(10)
N4 0.1434(19) 0.0794(14) 0.1117(15) 0.0070(13) 0.0739(13) 0.0190(12)
C1 0.0625(12) 0.0719(14) 0.0529(10) -0.0017(10) 0.0229(10) -0.0007(9)
C2 0.0504(11) 0.0710(13) 0.0514(10) 0.0027(10) 0.0152(9) -0.0057(9)
C3 0.0635(13) 0.0816(14) 0.0625(11) 0.0027(10) 0.0270(10) -0.0004(10)
C4 0.0696(14) 0.0977(17) 0.0702(12) 0.0097(12) 0.0342(11) -0.0065(12)
C5 0.0806(15) 0.0854(16) 0.0789(13) 0.0172(12) 0.0363(11) -0.0081(11)
C6 0.0752(14) 0.0730(14) 0.0698(12) 0.0075(11) 0.0283(11) -0.0012(10)
C7 0.0561(12) 0.0701(13) 0.0513(10) 0.0046(10) 0.0188(9) -0.0027(9)
C8 0.0617(13) 0.0654(14) 0.0561(11) -0.0015(10) 0.0173(10) -0.0002(10)
C9 0.0885(15) 0.0813(15) 0.0833(13) -0.0096(12) 0.0495(12) -0.0035(11)
C10 0.1081(18) 0.0911(17) 0.1038(16) -0.0088(14) 0.0540(14) 0.0110(12)

loop_
_atom_type_symbol
_atom_type_description
_atom_type_scat_dispersion_real
_atom_type_scat_dispersion_imag
_atom_type_scat_source
C C 0.0033 0.0016 'International Tables Vol C Tables 4.2.6.8 and 6.1.1.4'
H H 0.0000 0.0000 'International Tables Vol C Tables 4.2.6.8 and 6.1.1.4'
N N 0.0061 0.0033 'International Tables Vol C Tables 4.2.6.8 and 6.1.1.4'
O O 0.0106 0.0060 'International Tables Vol C Tables 4.2.6.8 and 6.1.1.4'

loop_
_geom_angle_atom_site_label_1
_geom_angle_atom_site_label_2
_geom_angle_atom_site_label_3
_geom_angle
C8 O2 C9 116.17(13)
C1 N1 C2 129.11(14)
C1 N1 H1N 115.4
C2 N1 H1N 115.4
N3 N2 C1 112.16(14)
N4 N3 N2 174.74(18)
O3 C1 N1 128.37(16)
O3 C1 N2 123.62(17)
N1 C1 N2 108.01(15)
C3 C2 N1 122.27(16)
C3 C2 C7 119.00(16)
N1 C2 C7 118.72(14)
C4 C3 C2 120.35(17)
C4 C3 H3 119.8
C2 C3 H3 119.8
C3 C4 C5 121.13(17)
C3 C4 H4 119.4
C5 C4 H4 119.4
C6 C5 C4 119.07(17)
C6 C5 H5 120.5
C4 C5 H5 120.5
C5 C6 C7 121.66(18)
C5 C6 H6 119.2
C7 C6 H6 119.2
C6 C7 C2 118.78(15)
C6 C7 C8 119.97(16)
C2 C7 C8 121.23(15)
O1 C8 O2 122.55(16)
O1 C8 C7 125.65(17)
O2 C8 C7 111.80(16)
O2 C9 C10 106.76(15)
O2 C9 H9A 110.4
C10 C9 H9A 110.4
O2 C9 H9B 110.4
C10 C9 H9B 110.4
H9A C9 H9B 108.6
C9 C10 H10A 109.5
C9 C10 H10B 109.5
H10A C10 H10B 109.5
C9 C10 H10C 109.5
H10A C10 H10C 109.5
H10B C10 H10C 109.5

loop_
_geom_bond_atom_site_label_1
_geom_bond_atom_site_label_2
_geom_bond_distance
O1 C8 1.2147(19)
O2 C8 1.3445(19)
O2 C9 1.4566(19)
O3 C1 1.2079(18)
N1 C1 1.357(2)
N1 C2 1.409(2)
N1 H1N 0.8600
N2 N3 1.264(2)
N2 C1 1.423(2)
N3 N4 1.131(2)
C2 C3 1.395(2)
C2 C7 1.421(2)
C3 C4 1.380(2)
C3 H3 0.9300
C4 C5 1.387(2)
C4 H4 0.9300
C5 C6 1.376(2)
C5 H5 0.9300
C6 C7 1.395(2)
C6 H6 0.9300
C7 C8 1.489(2)
C9 C10 1.510(2)
C9 H9A 0.9700
C9 H9B 0.9700
C10 H10A 0.9600
C10 H10B 0.9600
C10 H10C 0.9600

loop_
_geom_hbond_atom_site_label_D
_geom_hbond_atom_site_label_H
_geom_hbond_atom_site_label_A
_geom_hbond_distance_DH
_geom_hbond_distance_HA
_geom_hbond_distance_DA
_geom_hbond_angle_DHA
N1 H1N O1 0.86 1.95 2.6593(19) 139

_cod_database_fobs_code 1543726
